data_4078326
loop_
_publ_author_name
'Geier, S.'
'Goddard, R.'
'Holle, S.'
'Jolly, P. W.'
'Kr\"uger, C.'
'Lutz, F.'

_publ_section_title
;
 Reaction of Unconjugated Dienes with [Fe(R2P(CH2)nPR2)] Species&#x2020;
;
_journal_issue 8
_journal_name_full Organometallics
_journal_page_first 1612
_journal_paper_doi 10.1021/om9610004
_journal_volume 16
_journal_year 1997
_chemical_formula_structural '((C2 H5)3 P)2 Fe (C6 H8)'
_chemical_formula_sum 'C18 H40 Fe P2'
_chemical_formula_weight 374.29
_chemical_melting_point ?
_chemical_name_systematic
; 
 1,5-hexadienebis(triethylphosphine)iron(0) 
;
_space_group_IT_number 14
_symmetry_cell_setting monoclinic
_symmetry_Int_Tables_number 14
_symmetry_space_group_name_Hall '-P 2yn'
_symmetry_space_group_name_H-M 'P 1 21/n 1'
_atom_sites_solution_hydrogens geom
_atom_sites_solution_primary direct
_atom_sites_solution_secondary difmap
_cell_angle_alpha 90.00
_cell_angle_beta 92.75(4)
_cell_angle_gamma 90.00
_cell_formula_units_Z 4
_cell_length_a 9.164(7)
_cell_length_b 14.396(9)
_cell_length_c 16.035(7)
_cell_measurement_reflns_used 25
_cell_measurement_temperature 100
_cell_measurement_theta_max 20.8
_cell_measurement_theta_min 11.3
_cell_volume 2113(2)
_computing_cell_refinement 'EXPRESS / CAD4 software (Enraf-Nonius, 1995)'
_computing_data_collection 'EXPRESS / CAD4 software (Enraf-Nonius, 1995)'
_computing_data_reduction 'DATAP (Coppens, et al. 1965)'
_computing_molecular_graphics 'ORTEP (Johnson, 1976)'
_computing_structure_refinement 'SHELXL-93 (Sheldrick, 1983)'
_computing_structure_solution 'SHELXS-86 (Sheldrick, 1986)'
_diffrn_ambient_temperature 100
_diffrn_measurement_device 'Enraf-Nonius CAD4'
_diffrn_measurement_method 'omega-2theta scan'
_diffrn_radiation_monochromator graphite
_diffrn_radiation_source 'fine-focus sealed tube'
_diffrn_radiation_type MoK\a
_diffrn_radiation_wavelength 0.71069
_diffrn_reflns_av_R_equivalents 0.0353
_diffrn_reflns_av_sigmaI/netI 0.0428
_diffrn_reflns_limit_h_max 12
_diffrn_reflns_limit_h_min -12
_diffrn_reflns_limit_k_max 20
_diffrn_reflns_limit_k_min 0
_diffrn_reflns_limit_l_max 22
_diffrn_reflns_limit_l_min 0
_diffrn_reflns_number 6333
_diffrn_reflns_theta_max 29.99
_diffrn_reflns_theta_min 1.90
_diffrn_standards_decay_% 0.0
_diffrn_standards_interval_time 30
_diffrn_standards_number 3
_exptl_absorpt_coefficient_mu 0.860
_exptl_absorpt_correction_type none
_exptl_crystal_colour black
_exptl_crystal_density_diffrn 1.177
_exptl_crystal_density_meas ?
_exptl_crystal_density_method none
_exptl_crystal_description prism
_exptl_crystal_F_000 816
_exptl_crystal_size_max 0.56
_exptl_crystal_size_mid 0.46
_exptl_crystal_size_min 0.42
_refine_diff_density_max 0.595
_refine_diff_density_min -0.943
_refine_ls_extinction_method none
_refine_ls_goodness_of_fit_all 1.020
_refine_ls_goodness_of_fit_obs 1.024
_refine_ls_hydrogen_treatment refxyz
_refine_ls_matrix_type full
_refine_ls_number_parameters 350
_refine_ls_number_reflns 6128
_refine_ls_number_restraints 0
_refine_ls_restrained_S_all 1.020
_refine_ls_restrained_S_obs 1.024
_refine_ls_R_factor_all 0.0599
_refine_ls_R_factor_obs 0.0451
_refine_ls_shift/esd_max 0.001
_refine_ls_shift/esd_mean 0.000
_refine_ls_structure_factor_coef Fsqd
_refine_ls_weighting_details 'w=1/[\s^2^(Fo^2^)+(0.0905P)^2^+1.2173P] where P=(Fo^2^+2Fc^2^)/3'
_refine_ls_weighting_scheme calc
_refine_ls_wR_factor_all 0.1416
_refine_ls_wR_factor_obs 0.1274
_reflns_number_observed 4980
_reflns_number_total 6129
_reflns_observed_criterion >2sigma(I)
_cod_data_source_file om1612.cif
_cod_data_source_block 2169
_cod_depositor_comments
;
The following automatic conversions were performed:

'_chemical_melting_point' value 'not measured' was changed to '?' -
the value is undefined or not given.

'_geom_bond_publ_flag' value
'Y' changed to 'y' according to
/home/saulius/struct/CIF-dictionaries/cif_core.dic dictionary named
'cif_core.dic' version 2.4.1 from 2010-06-29 (23
times).

'_geom_angle_publ_flag' value 'Y' changed to 'y' according
to /home/saulius/struct/CIF-dictionaries/cif_core.dic dictionary
named 'cif_core.dic' version 2.4.1 from 2010-06-29 (43 times).

Automatic conversion script
Id: cif_fix_values 1715 2011-07-08 13:25:40Z adriana 

The following automatic conversions were performed:

'_exptl_crystal_density_meas' value 'none' was changed to '?' - the
value is perceived as not measured.

Automatic conversion script
Id: cif_fix_values 3008 2015-01-20 13:52:24Z robertas 

The following automatic conversions were performed:

'_refine_ls_weighting_scheme' value 'calc
w=1/[\s^2^(Fo^2^)+(0.0905P)^2^+1.2173P] where P=(Fo^2^+2Fc^2^)/3' was
changed to 'calc'. New tag '_refine_ls_weighting_details' was
created. The value of the new tag was set to
'w=1/[\s^2^(Fo^2^)+(0.0905P)^2^+1.2173P] where P=(Fo^2^+2Fc^2^)/3'.

Automatic conversion script
Id: cif_fix_values 3143 2015-03-26 13:38:13Z robertas 
;
_cod_original_cell_volume 2112.9(22)
_cod_original_sg_symbol_H-M P21/n
_cod_database_code 4078326

loop_
_symmetry_equiv_pos_as_xyz
'x, y, z'
'-x+1/2, y+1/2, -z+1/2'
'-x, -y, -z'
'x-1/2, -y-1/2, z-1/2'

loop_
_atom_site_aniso_label
_atom_site_aniso_U_11
_atom_site_aniso_U_22
_atom_site_aniso_U_33
_atom_site_aniso_U_23
_atom_site_aniso_U_13
_atom_site_aniso_U_12
Fe 0.0192(2) 0.0183(2) 0.0224(2) 0.00006(10) 0.00029(10) 0.00078(10)
P1 0.0202(2) 0.0227(3) 0.0215(2) -0.0004(2) 0.0005(2) 0.0004(2)
P2 0.0244(3) 0.0210(2) 0.0258(3) -0.0012(2) 0.0033(2) 0.0021(2)
C1 0.0301(11) 0.0337(12) 0.0294(11) 0.0019(9) -0.0050(9) 0.0049(9)
C2 0.0430(14) 0.0371(13) 0.0353(13) 0.0107(11) 0.0015(11) 0.0073(11)
C3 0.0246(10) 0.0308(11) 0.0329(11) -0.0034(9) 0.0040(8) -0.0047(8)
C4 0.0411(13) 0.0239(11) 0.047(2) 0.0027(10) 0.0105(11) -0.0070(10)
C5 0.0282(10) 0.0295(11) 0.0297(11) -0.0039(9) 0.0054(8) -0.0010(9)
C6 0.0462(15) 0.0421(14) 0.0293(12) -0.0109(11) 0.0038(11) -0.0055(12)
C7 0.0298(11) 0.0309(12) 0.0415(14) -0.0015(10) 0.0119(10) 0.0011(9)
C8 0.0431(15) 0.0356(13) 0.048(2) 0.0044(12) 0.0173(13) -0.0048(11)
C9 0.0460(14) 0.0341(13) 0.0325(12) -0.0089(10) 0.0011(11) 0.0044(11)
C10 0.043(2) 0.057(2) 0.055(2) -0.027(2) -0.0040(14) -0.0021(14)
C11 0.0353(12) 0.0266(11) 0.0395(13) 0.0043(10) 0.0045(10) 0.0079(9)
C12 0.058(2) 0.039(2) 0.067(2) 0.008(2) 0.017(2) 0.0252(15)
C13 0.0272(10) 0.0224(10) 0.0464(14) -0.0027(9) 0.0044(10) -0.0058(8)
C14 0.0247(10) 0.0284(11) 0.0383(12) 0.0017(9) 0.0061(9) -0.0019(8)
C15 0.0220(10) 0.0328(12) 0.053(2) -0.0029(11) 0.0084(10) -0.0009(9)
C16 0.0238(10) 0.0337(12) 0.051(2) -0.0044(11) -0.0076(10) 0.0064(9)
C17 0.0271(10) 0.0242(10) 0.0364(12) 0.0000(9) -0.0036(9) 0.0042(8)
C18 0.0404(13) 0.0343(12) 0.0265(11) 0.0050(9) -0.0030(10) 0.0074(10)

loop_
_atom_site_label
_atom_site_type_symbol
_atom_site_fract_x
_atom_site_fract_y
_atom_site_fract_z
_atom_site_U_iso_or_equiv
_atom_site_thermal_displace_type
_atom_site_occupancy
_atom_site_calc_flag
Fe Fe 0.06230(3) 0.22860(2) 0.42929(2) 0.02000(10) Uani 1 d
P1 P 0.19133(6) 0.30065(4) 0.53580(3) 0.02145(13) Uani 1 d
P2 P 0.22918(6) 0.14392(4) 0.36275(4) 0.02363(13) Uani 1 d
C1 C 0.3086(3) 0.2257(2) 0.6038(2) 0.0312(5) Uani 1 d
C2 C 0.2283(3) 0.1459(2) 0.6435(2) 0.0385(6) Uani 1 d
C3 C 0.3304(2) 0.3864(2) 0.5075(2) 0.0294(4) Uani 1 d
C4 C 0.2684(3) 0.4698(2) 0.4590(2) 0.0372(5) Uani 1 d
C5 C 0.0852(3) 0.3665(2) 0.61138(15) 0.0290(4) Uani 1 d
C6 C 0.1668(3) 0.4175(2) 0.6823(2) 0.0391(6) Uani 1 d
C7 C 0.4071(3) 0.1974(2) 0.3427(2) 0.0337(5) Uani 1 d
C8 C 0.3952(3) 0.2866(2) 0.2927(2) 0.0417(6) Uani 1 d
C9 C 0.1784(3) 0.0987(2) 0.2578(2) 0.0375(5) Uani 1 d
C10 C 0.0515(4) 0.0306(3) 0.2569(2) 0.0520(8) Uani 1 d
C11 C 0.2876(3) 0.0388(2) 0.4201(2) 0.0337(5) Uani 1 d
C12 C 0.3985(4) -0.0252(2) 0.3817(3) 0.0539(8) Uani 1 d
C13 C -0.0897(3) 0.1243(2) 0.4439(2) 0.0319(5) Uani 1 d
C14 C -0.1098(3) 0.1911(2) 0.5064(2) 0.0303(5) Uani 1 d
C15 C -0.2322(3) 0.2627(2) 0.4990(2) 0.0356(5) Uani 1 d
C16 C -0.2318(3) 0.3080(2) 0.4137(2) 0.0366(6) Uani 1 d
C17 C -0.0780(3) 0.3385(2) 0.3963(2) 0.0294(4) Uani 1 d
C18 C -0.0058(3) 0.3080(2) 0.3258(2) 0.0339(5) Uani 1 d
H1A H 0.3814(43) 0.2006(27) 0.5707(24) 0.054(10) Uiso 1 d
H1B H 0.3521(37) 0.2654(23) 0.6437(22) 0.040(9) Uiso 1 d
H2A H 0.1838(37) 0.1062(25) 0.6052(23) 0.044(9) Uiso 1 d
H2B H 0.2828(40) 0.1091(27) 0.6771(24) 0.055(10) Uiso 1 d
H2C H 0.1492(44) 0.1680(30) 0.6784(26) 0.064(12) Uiso 1 d
H3A H 0.3999(35) 0.3522(23) 0.4745(21) 0.041(9) Uiso 1 d
H3B H 0.3798(34) 0.4082(22) 0.5578(20) 0.034(8) Uiso 1 d
H4A H 0.3516(38) 0.5124(25) 0.4465(22) 0.050(10) Uiso 1 d
H4B H 0.2152(35) 0.4496(23) 0.4107(21) 0.037(8) Uiso 1 d
H4C H 0.1949(39) 0.5087(26) 0.4882(24) 0.054(10) Uiso 1 d
H5A H 0.0283(32) 0.4123(22) 0.5784(19) 0.034(8) Uiso 1 d
H5B H 0.0149(34) 0.3248(23) 0.6321(20) 0.036(8) Uiso 1 d
H6A H 0.2184(43) 0.3729(28) 0.7192(26) 0.062(11) Uiso 1 d
H6B H 0.1031(38) 0.4568(26) 0.7171(22) 0.050(10) Uiso 1 d
H6C H 0.2376(38) 0.4613(25) 0.6654(22) 0.047(9) Uiso 1 d
H7A H 0.4527(32) 0.2105(20) 0.3996(19) 0.027(7) Uiso 1 d
H7B H 0.4625(39) 0.1533(26) 0.3165(24) 0.054(10) Uiso 1 d
H8A H 0.3465(36) 0.2772(21) 0.2406(21) 0.033(8) Uiso 1 d
H8B H 0.3258(39) 0.3307(26) 0.3119(23) 0.048(9) Uiso 1 d
H8C H 0.4928(38) 0.3148(24) 0.2834(21) 0.044(9) Uiso 1 d
H9A H 0.1524(38) 0.1487(27) 0.2250(23) 0.049(10) Uiso 1 d
H9B H 0.2626(37) 0.0707(25) 0.2345(21) 0.043(9) Uiso 1 d
H10A H 0.0751(44) -0.0282(29) 0.2945(26) 0.063(11) Uiso 1 d
H10B H 0.0199(44) 0.0118(29) 0.2043(27) 0.064(12) Uiso 1 d
H10C H -0.0330(42) 0.0574(27) 0.2791(24) 0.054(10) Uiso 1 d
H11A H 0.3255(35) 0.0592(24) 0.4710(22) 0.042(9) Uiso 1 d
H11B H 0.2069(39) 0.0064(25) 0.4287(22) 0.047(9) Uiso 1 d
H12A H 0.4927(51) 0.0061(31) 0.3802(27) 0.073(13) Uiso 1 d
H12B H 0.4189(42) -0.0796(29) 0.4144(24) 0.058(10) Uiso 1 d
H12C H 0.3594(40) -0.0455(28) 0.3241(26) 0.057(11) Uiso 1 d
H13A H -0.0476(33) 0.0627(23) 0.4569(20) 0.038(8) Uiso 1 d
H13B H -0.1486(36) 0.1227(23) 0.3951(21) 0.041(9) Uiso 1 d
H14 H -0.0806(32) 0.1747(23) 0.5599(20) 0.035(8) Uiso 1 d
H15A H -0.2176(32) 0.3101(22) 0.5432(20) 0.032(7) Uiso 1 d
H15B H -0.3248(34) 0.2352(20) 0.5064(20) 0.032(8) Uiso 1 d
H16A H -0.3017(35) 0.3615(23) 0.4093(21) 0.040(8) Uiso 1 d
H16B H -0.2650(34) 0.2647(22) 0.3692(21) 0.036(8) Uiso 1 d
H17 H -0.0474(31) 0.3980(21) 0.4201(18) 0.031(7) Uiso 1 d
H18A H -0.0540(33) 0.2686(21) 0.2880(20) 0.031(8) Uiso 1 d
H18B H 0.0719(33) 0.3472(21) 0.3043(19) 0.033(8) Uiso 1 d

loop_
_atom_type_symbol
_atom_type_description
_atom_type_scat_dispersion_real
_atom_type_scat_dispersion_imag
_atom_type_scat_source
C C 0.0033 0.0016 'International Tables Vol C Tables 4.2.6.8 and 6.1.1.4'
H H 0.0000 0.0000 'International Tables Vol C Tables 4.2.6.8 and 6.1.1.4'
Fe Fe 0.3463 0.8444 'International Tables Vol C Tables 4.2.6.8 and 6.1.1.4'
P P 0.1023 0.0942 'International Tables Vol C Tables 4.2.6.8 and 6.1.1.4'

loop_
_geom_angle_atom_site_label_1
_geom_angle_atom_site_label_2
_geom_angle_atom_site_label_3
_geom_angle
_geom_angle_publ_flag
C13 Fe C18 108.08(12) y
C13 Fe C17 99.71(11) y
C18 Fe C17 39.39(10) y
C13 Fe C14 39.22(10) y
C18 Fe C14 113.63(11) y
C17 Fe C14 82.80(10) y
C13 Fe P2 97.84(9) y
C18 Fe P2 95.92(8) y
C17 Fe P2 135.22(8) y
C14 Fe P2 132.55(8) y
C13 Fe P1 124.96(9) y
C18 Fe P1 118.14(9) y
C17 Fe P1 97.81(8) y
C14 Fe P1 93.02(8) y
P2 Fe P1 105.10(5) y
C1 P1 C3 98.48(12) y
C1 P1 C5 102.84(12) y
C3 P1 C5 102.04(12) y
C1 P1 Fe 116.33(10) y
C3 P1 Fe 117.34(9) y
C5 P1 Fe 116.99(9) y
C11 P2 C9 102.77(14) y
C11 P2 C7 101.05(13) y
C9 P2 C7 100.08(14) y
C11 P2 Fe 113.27(9) y
C9 P2 Fe 118.30(10) y
C7 P2 Fe 118.70(10) y
C2 C1 P1 114.2(2) y
C4 C3 P1 114.0(2) y
C6 C5 P1 118.8(2) y
C8 C7 P2 113.8(2) y
C10 C9 P2 113.3(2) y
C12 C11 P2 118.7(2) y
C14 C13 Fe 72.34(14) y
C13 C14 C15 121.9(2) y
C13 C14 Fe 68.44(14) y
C15 C14 Fe 110.4(2) y
C16 C15 C14 109.1(2) y
C17 C16 C15 109.5(2) y
C18 C17 C16 122.3(2) y
C18 C17 Fe 70.11(14) y
C16 C17 Fe 107.5(2) y
C17 C18 Fe 70.50(14) y

loop_
_geom_bond_atom_site_label_1
_geom_bond_atom_site_label_2
_geom_bond_distance
_geom_bond_publ_flag
Fe C13 2.069(2) y
Fe C18 2.085(3) y
Fe C17 2.090(2) y
Fe C14 2.119(3) y
Fe P2 2.2627(12) y
Fe P1 2.2796(12) y
P1 C1 1.843(3) y
P1 C3 1.846(2) y
P1 C5 1.851(2) y
P2 C11 1.837(3) y
P2 C9 1.843(3) y
P2 C7 1.845(3) y
C1 C2 1.520(4) y
C3 C4 1.526(4) y
C5 C6 1.519(4) y
C7 C8 1.515(4) y
C9 C10 1.520(5) y
C11 C12 1.524(4) y
C13 C14 1.407(4) y
C14 C15 1.523(4) y
C15 C16 1.516(4) y
C16 C17 1.515(4) y
C17 C18 1.407(4) y
